data_7004559
loop_
_publ_author_name
'Chang, Sheng-Yuan'
'Cheng, Yi-Ming'
'Chi, Yun'
'Lin, Yi-Chih'
'Jiang, Chang-Ming'
'Lee, Gene-Hsiang'
'Chou, Pi-Tai'

_publ_section_title
;
 Emissive Pt(ii) complexes bearing both cyclometalated ligand and
 2-pyridyl hexafluoropropoxide ancillary chelate
;
_journal_issue 48
_journal_name_full 'Dalton Transactions'
_journal_page_first 6901
_journal_page_last 6911
_journal_paper_doi 10.1039/b808602h
_journal_year 2008
_chemical_formula_sum 'C21 H12 F6 N2 O Pt'
_chemical_formula_weight 617.42
_chemical_name_systematic
;
?
;
_space_group_IT_number 14
_symmetry_cell_setting monoclinic
_symmetry_space_group_name_Hall '-P 2yn'
_symmetry_space_group_name_H-M 'P 1 21/n 1'
_atom_sites_solution_hydrogens geom
_atom_sites_solution_primary direct
_atom_sites_solution_secondary difmap
_audit_creation_method SHELXL-97
_cell_angle_alpha 90.00
_cell_angle_beta 104.989(2)
_cell_angle_gamma 90.00
_cell_formula_units_Z 4
_cell_length_a 16.2213(12)
_cell_length_b 7.2387(6)
_cell_length_c 16.4625(12)
_cell_measurement_reflns_used 2998
_cell_measurement_temperature 150(2)
_cell_measurement_theta_max 22.84
_cell_measurement_theta_min 2.56
_cell_volume 1867.3(2)
_computing_cell_refinement 'Bruker SMART'
_computing_data_collection 'Bruker SMART'
_computing_data_reduction 'Bruker SAINT'
_computing_molecular_graphics 'Bruker SHELXTL'
_computing_publication_material 'Bruker SHELXTL'
_computing_structure_refinement 'SHELXL-97 (Sheldrick, 1997)'
_computing_structure_solution 'SHELXS-97 (Sheldrick, 1990)'
_diffrn_ambient_temperature 150(2)
_diffrn_measured_fraction_theta_full 1.000
_diffrn_measured_fraction_theta_max 1.000
_diffrn_measurement_device_type 'CCD area detector'
_diffrn_measurement_method 'phi and omega scans'
_diffrn_radiation_monochromator graphite
_diffrn_radiation_source 'fine-focus sealed tube'
_diffrn_radiation_type MoK\a
_diffrn_radiation_wavelength 0.71073
_diffrn_reflns_av_R_equivalents 0.0638
_diffrn_reflns_av_sigmaI/netI 0.0629
_diffrn_reflns_limit_h_max 20
_diffrn_reflns_limit_h_min -21
_diffrn_reflns_limit_k_max 9
_diffrn_reflns_limit_k_min -9
_diffrn_reflns_limit_l_max 21
_diffrn_reflns_limit_l_min -20
_diffrn_reflns_number 13984
_diffrn_reflns_theta_full 27.50
_diffrn_reflns_theta_max 27.50
_diffrn_reflns_theta_min 1.57
_exptl_absorpt_coefficient_mu 7.590
_exptl_absorpt_correction_T_max 0.8630
_exptl_absorpt_correction_T_min 0.1709
_exptl_absorpt_correction_type none
_exptl_crystal_colour yellow
_exptl_crystal_density_diffrn 2.196
_exptl_crystal_density_meas ?
_exptl_crystal_density_method 'not measured'
_exptl_crystal_description needle
_exptl_crystal_F_000 1168
_exptl_crystal_size_max 0.36
_exptl_crystal_size_mid 0.05
_exptl_crystal_size_min 0.02
_refine_diff_density_max 2.783
_refine_diff_density_min -1.048
_refine_diff_density_rms 0.292
_refine_ls_extinction_coef 0.0029(3)
_refine_ls_extinction_expression Fc^*^=kFc[1+0.001xFc^2^\l^3^/sin(2\q)]^-1/4^
_refine_ls_extinction_method SHELXL
_refine_ls_goodness_of_fit_ref 1.150
_refine_ls_hydrogen_treatment constr
_refine_ls_matrix_type full
_refine_ls_number_parameters 281
_refine_ls_number_reflns 4291
_refine_ls_number_restraints 0
_refine_ls_restrained_S_all 1.150
_refine_ls_R_factor_all 0.0605
_refine_ls_R_factor_gt 0.0462
_refine_ls_shift/su_max 0.001
_refine_ls_shift/su_mean 0.000
_refine_ls_structure_factor_coef Fsqd
_refine_ls_weighting_details 'calc w=1/[\s^2^(Fo^2^)+(0.0538P)^2^+0.0000P] where P=(Fo^2^+2Fc^2^)/3'
_refine_ls_weighting_scheme calc
_refine_ls_wR_factor_gt 0.1021
_refine_ls_wR_factor_ref 0.1179
_reflns_number_gt 3572
_reflns_number_total 4291
_reflns_threshold_expression >2sigma(I)
_cod_data_source_file b808602h.txt
_cod_data_source_block 2a
_cod_depositor_comments
;
The following automatic conversions were performed:
'_symmetry_cell_setting' value 'Monoclinic' changed to 'monoclinic'
according to '/home/saulius/struct/CIF-dictionaries/cif_core.dic'
dictionary named 'cif_core.dic' version 2.4.1 from 2010-06-29.

Automatic conversion script
Id: cif_fix_enum 1527 2010-12-29 10:47:43Z saulius 

The following automatic conversions were performed:

'_exptl_crystal_density_meas' value 'not_measured' was changed to '?'
- the value is perceived as not measured.

Automatic conversion script
Id: cif_fix_values 3008 2015-01-20 13:52:24Z robertas 
;
_cod_original_sg_symbol_H-M P2(1)/n
_cod_database_code 7004559

loop_
_symmetry_equiv_pos_as_xyz
'x, y, z'
'-x+1/2, y+1/2, -z+1/2'
'-x, -y, -z'
'x-1/2, -y-1/2, z-1/2'

loop_
_atom_site_label
_atom_site_type_symbol
_atom_site_fract_x
_atom_site_fract_y
_atom_site_fract_z
_atom_site_U_iso_or_equiv
_atom_site_adp_type
_atom_site_occupancy
_atom_site_symmetry_multiplicity
_atom_site_calc_flag
_atom_site_refinement_flags
_atom_site_disorder_assembly
_atom_site_disorder_group
Pt Pt 0.049634(17) 0.82994(4) 0.161093(17) 0.02538(13) Uani 1 1 d . . .
O1 O 0.0222(4) 0.8921(8) 0.2722(4) 0.0381(13) Uani 1 1 d . . .
N1 N -0.0796(4) 0.8387(8) 0.1233(5) 0.0298(14) Uani 1 1 d . . .
N2 N 0.1756(4) 0.8286(8) 0.2111(4) 0.0278(14) Uani 1 1 d . . .
C1 C 0.0869(5) 0.7611(9) 0.0581(5) 0.0256(15) Uani 1 1 d . . .
C2 C 0.0439(6) 0.7030(11) -0.0219(6) 0.0367(19) Uani 1 1 d . . .
H2 H -0.0165 0.6936 -0.0358 0.044 Uiso 1 1 calc R . .
C3 C 0.0869(6) 0.6573(12) -0.0833(6) 0.043(2) Uani 1 1 d . . .
H3 H 0.0548 0.6208 -0.1377 0.052 Uiso 1 1 calc R . .
C4 C 0.1737(6) 0.6643(11) -0.0665(6) 0.041(2) Uani 1 1 d . . .
H4 H 0.2013 0.6354 -0.1093 0.049 Uiso 1 1 calc R . .
C5 C 0.2222(5) 0.7141(10) 0.0138(6) 0.0308(17) Uani 1 1 d . . .
C6 C 0.3142(6) 0.7193(12) 0.0384(6) 0.039(2) Uani 1 1 d . . .
H6 H 0.3451 0.6930 -0.0020 0.047 Uiso 1 1 calc R . .
C7 C 0.3573(5) 0.7613(12) 0.1187(6) 0.040(2) Uani 1 1 d . . .
H7 H 0.4179 0.7663 0.1333 0.048 Uiso 1 1 calc R . .
C8 C 0.3125(5) 0.7980(10) 0.1813(6) 0.0319(18) Uani 1 1 d . . .
C9 C 0.2248(5) 0.8005(9) 0.1574(5) 0.0294(17) Uani 1 1 d . . .
C10 C 0.1768(5) 0.7612(9) 0.0736(5) 0.0253(15) Uani 1 1 d . . .
C11 C 0.3519(6) 0.8269(10) 0.2670(6) 0.040(2) Uani 1 1 d . . .
H11 H 0.4123 0.8253 0.2869 0.047 Uiso 1 1 calc R . .
C12 C 0.3026(6) 0.8574(10) 0.3217(6) 0.043(2) Uani 1 1 d . . .
H12 H 0.3288 0.8796 0.3795 0.052 Uiso 1 1 calc R . .
C13 C 0.2139(6) 0.8561(10) 0.2927(5) 0.0352(19) Uani 1 1 d . . .
H13 H 0.1801 0.8748 0.3313 0.042 Uiso 1 1 calc R . .
C14 C -0.1265(5) 0.8486(10) 0.0440(6) 0.0334(18) Uani 1 1 d . . .
H14 H -0.0982 0.8590 0.0004 0.040 Uiso 1 1 calc R . .
C15 C -0.2146(6) 0.8444(10) 0.0226(6) 0.041(2) Uani 1 1 d . . .
H15 H -0.2464 0.8526 -0.0345 0.049 Uiso 1 1 calc R . .
C16 C -0.2556(6) 0.8278(11) 0.0864(7) 0.046(2) Uani 1 1 d . . .
H16 H -0.3160 0.8178 0.0736 0.055 Uiso 1 1 calc R . .
C17 C -0.2072(6) 0.8260(11) 0.1688(6) 0.041(2) Uani 1 1 d . . .
H17 H -0.2340 0.8178 0.2136 0.049 Uiso 1 1 calc R . .
C18 C -0.1195(5) 0.8364(9) 0.1854(6) 0.0336(18) Uani 1 1 d . . .
C19 C -0.0587(5) 0.8492(10) 0.2744(5) 0.0312(17) Uani 1 1 d . . .
C20 C -0.0894(6) 1.0042(12) 0.3233(6) 0.045(2) Uani 1 1 d . . .
C21 C -0.0576(7) 0.6627(12) 0.3200(6) 0.044(2) Uani 1 1 d . . .
F1 F -0.0997(5) 1.1584(6) 0.2803(4) 0.0638(18) Uani 1 1 d . . .
F2 F -0.1652(3) 0.9671(7) 0.3397(4) 0.0563(15) Uani 1 1 d . . .
F3 F -0.0349(4) 1.0374(8) 0.3963(4) 0.0573(15) Uani 1 1 d . . .
F4 F -0.1355(4) 0.6080(8) 0.3251(4) 0.0675(18) Uani 1 1 d . . .
F5 F -0.0096(5) 0.6678(7) 0.3976(4) 0.0692(19) Uani 1 1 d . . .
F6 F -0.0278(4) 0.5319(7) 0.2804(3) 0.0594(16) Uani 1 1 d . . .

loop_
_atom_site_aniso_label
_atom_site_aniso_U_11
_atom_site_aniso_U_22
_atom_site_aniso_U_33
_atom_site_aniso_U_23
_atom_site_aniso_U_13
_atom_site_aniso_U_12
Pt 0.02289(19) 0.02952(17) 0.02634(19) -0.00028(11) 0.01106(12) -0.00035(11)
O1 0.030(3) 0.055(3) 0.033(3) -0.010(3) 0.016(3) -0.007(3)
N1 0.021(3) 0.031(3) 0.040(4) -0.002(3) 0.014(3) 0.002(2)
N2 0.023(3) 0.032(3) 0.029(4) 0.000(3) 0.009(3) 0.000(2)
C1 0.020(4) 0.025(3) 0.031(4) 0.000(3) 0.007(3) -0.003(3)
C2 0.028(5) 0.043(4) 0.039(5) -0.002(4) 0.008(4) 0.002(3)
C3 0.043(6) 0.059(5) 0.028(5) -0.007(4) 0.009(4) 0.006(4)
C4 0.043(5) 0.050(5) 0.034(5) 0.000(4) 0.018(4) 0.015(4)
C5 0.024(4) 0.033(4) 0.041(5) 0.000(3) 0.018(4) 0.002(3)
C6 0.036(5) 0.047(4) 0.040(5) 0.000(4) 0.021(4) 0.006(4)
C7 0.017(4) 0.048(4) 0.056(6) 0.001(4) 0.013(4) -0.001(3)
C8 0.023(4) 0.030(4) 0.042(5) -0.003(3) 0.006(4) -0.002(3)
C9 0.034(5) 0.026(3) 0.029(4) 0.006(3) 0.010(4) 0.003(3)
C10 0.027(4) 0.027(3) 0.023(4) 0.006(3) 0.009(3) 0.004(3)
C11 0.029(5) 0.036(4) 0.050(6) -0.004(4) 0.005(4) 0.000(3)
C12 0.042(6) 0.036(4) 0.044(5) -0.005(4) -0.003(4) -0.001(4)
C13 0.042(5) 0.034(4) 0.027(4) -0.004(3) 0.004(4) -0.002(3)
C14 0.028(4) 0.033(4) 0.041(5) 0.002(3) 0.014(4) 0.005(3)
C15 0.032(5) 0.038(4) 0.050(6) 0.004(4) 0.004(4) 0.006(3)
C16 0.029(5) 0.046(5) 0.067(7) 0.007(4) 0.020(5) 0.006(4)
C17 0.034(5) 0.049(5) 0.048(6) -0.006(4) 0.025(4) -0.007(4)
C18 0.030(4) 0.030(4) 0.044(5) 0.002(3) 0.016(4) 0.000(3)
C19 0.030(4) 0.033(4) 0.036(4) -0.005(3) 0.018(4) -0.001(3)
C20 0.053(6) 0.039(4) 0.055(6) -0.006(4) 0.037(5) -0.002(4)
C21 0.058(7) 0.041(5) 0.038(5) -0.001(4) 0.022(5) -0.003(4)
F1 0.097(5) 0.033(3) 0.073(4) -0.001(2) 0.043(4) 0.003(3)
F2 0.050(3) 0.065(3) 0.067(4) -0.015(3) 0.040(3) -0.007(3)
F3 0.063(4) 0.067(4) 0.050(3) -0.029(3) 0.028(3) -0.015(3)
F4 0.065(4) 0.057(3) 0.091(5) 0.026(3) 0.038(4) -0.011(3)
F5 0.095(6) 0.066(4) 0.042(4) 0.010(3) 0.008(4) -0.006(3)
F6 0.090(5) 0.037(3) 0.053(3) 0.000(2) 0.023(3) 0.013(3)

loop_
_atom_type_symbol
_atom_type_description
_atom_type_scat_dispersion_real
_atom_type_scat_dispersion_imag
_atom_type_scat_source
C C 0.0033 0.0016 'International Tables Vol C Tables 4.2.6.8 and 6.1.1.4'
H H 0.0000 0.0000 'International Tables Vol C Tables 4.2.6.8 and 6.1.1.4'
N N 0.0061 0.0033 'International Tables Vol C Tables 4.2.6.8 and 6.1.1.4'
O O 0.0106 0.0060 'International Tables Vol C Tables 4.2.6.8 and 6.1.1.4'
F F 0.0171 0.0103 'International Tables Vol C Tables 4.2.6.8 and 6.1.1.4'
Pt Pt -1.7033 8.3905 'International Tables Vol C Tables 4.2.6.8 and 6.1.1.4'

loop_
_geom_angle_atom_site_label_1
_geom_angle_atom_site_label_2
_geom_angle_atom_site_label_3
_geom_angle
_geom_angle_site_symmetry_1
_geom_angle_site_symmetry_3
_geom_angle_publ_flag
N2 Pt C1 81.2(3) . . ?
N2 Pt N1 173.6(3) . . ?
C1 Pt N1 105.2(3) . . ?
N2 Pt O1 94.0(2) . . ?
C1 Pt O1 174.8(3) . . ?
N1 Pt O1 79.7(3) . . ?
C19 O1 Pt 114.2(5) . . ?
C14 N1 C18 118.7(7) . . ?
C14 N1 Pt 125.9(6) . . ?
C18 N1 Pt 115.4(6) . . ?
C13 N2 C9 118.7(7) . . ?
C13 N2 Pt 124.8(6) . . ?
C9 N2 Pt 116.5(6) . . ?
C2 C1 C10 114.4(7) . . ?
C2 C1 Pt 133.8(6) . . ?
C10 C1 Pt 111.7(5) . . ?
C1 C2 C3 122.2(8) . . ?
C4 C3 C2 121.5(9) . . ?
C3 C4 C5 120.0(8) . . ?
C4 C5 C10 116.9(8) . . ?
C4 C5 C6 124.1(8) . . ?
C10 C5 C6 119.0(8) . . ?
C7 C6 C5 120.9(8) . . ?
C6 C7 C8 120.8(8) . . ?
C9 C8 C11 116.9(8) . . ?
C9 C8 C7 118.5(8) . . ?
C11 C8 C7 124.6(8) . . ?
N2 C9 C8 123.9(8) . . ?
N2 C9 C10 113.4(7) . . ?
C8 C9 C10 122.6(8) . . ?
C1 C10 C5 125.0(7) . . ?
C1 C10 C9 117.0(7) . . ?
C5 C10 C9 118.0(7) . . ?
C12 C11 C8 119.6(8) . . ?
C11 C12 C13 120.0(9) . . ?
N2 C13 C12 120.9(8) . . ?
N1 C14 C15 122.7(8) . . ?
C14 C15 C16 118.4(9) . . ?
C17 C16 C15 118.9(9) . . ?
C18 C17 C16 119.2(9) . . ?
N1 C18 C17 121.7(8) . . ?
N1 C18 C19 114.0(7) . . ?
C17 C18 C19 124.3(8) . . ?
O1 C19 C20 107.0(6) . . ?
O1 C19 C21 108.8(7) . . ?
C20 C19 C21 110.4(7) . . ?
O1 C19 C18 111.9(7) . . ?
C20 C19 C18 109.1(7) . . ?
C21 C19 C18 109.5(7) . . ?
F1 C20 F3 107.4(8) . . ?
F1 C20 F2 106.4(8) . . ?
F3 C20 F2 106.5(7) . . ?
F1 C20 C19 110.7(7) . . ?
F3 C20 C19 112.3(8) . . ?
F2 C20 C19 113.2(7) . . ?
F6 C21 F5 107.6(8) . . ?
F6 C21 F4 107.0(8) . . ?
F5 C21 F4 106.0(8) . . ?
F6 C21 C19 110.5(7) . . ?
F5 C21 C19 112.2(7) . . ?
F4 C21 C19 113.2(8) . . ?

loop_
_geom_bond_atom_site_label_1
_geom_bond_atom_site_label_2
_geom_bond_distance
_geom_bond_site_symmetry_2
_geom_bond_publ_flag
Pt N2 1.996(7) . ?
Pt C1 2.005(8) . ?
Pt N1 2.028(7) . ?
Pt O1 2.042(6) . ?
O1 C19 1.358(9) . ?
N1 C14 1.331(11) . ?
N1 C18 1.344(11) . ?
N2 C13 1.342(10) . ?
N2 C9 1.349(10) . ?
C1 C2 1.387(11) . ?
C1 C10 1.414(10) . ?
C2 C3 1.408(13) . ?
C3 C4 1.364(14) . ?
C4 C5 1.399(13) . ?
C5 C10 1.415(10) . ?
C5 C6 1.442(12) . ?
C6 C7 1.359(13) . ?
C7 C8 1.431(12) . ?
C8 C9 1.375(12) . ?
C8 C11 1.406(13) . ?
C9 C10 1.427(11) . ?
C11 C12 1.368(14) . ?
C12 C13 1.394(13) . ?
C14 C15 1.382(12) . ?
C15 C16 1.384(14) . ?
C16 C17 1.381(14) . ?
C17 C18 1.380(12) . ?
C18 C19 1.544(12) . ?
C19 C20 1.537(11) . ?
C19 C21 1.542(11) . ?
C20 F1 1.309(10) . ?
C20 F3 1.316(11) . ?
C20 F2 1.353(10) . ?
C21 F6 1.311(10) . ?
C21 F5 1.314(12) . ?
C21 F4 1.349(11) . ?
